data_7122376
loop_
_publ_author_name
'Cheng, Weiwei'
'Xue, Yun-Shan'
'Luo, Xi-Ming'
'Xu, Yan'

_publ_section_title
;
 A rare three-dimensional POM-based inorganic metal polymer bonded by
 CO<sub>2</sub> with high catalytic performance for CO<sub>2</sub>
 cycloaddition.
;
_journal_issue 91
_journal_name_full 'Chemical communications (Cambridge, England)'
_journal_page_first 12808
_journal_page_last 12811
_journal_paper_doi 10.1039/c8cc07041e
_journal_volume 54
_journal_year 2018
_chemical_formula_sum 'C33 H74 Mo12 N2 O42 P Zn4'
_chemical_formula_weight 2614.67
_space_group_crystal_system monoclinic
_space_group_IT_number 15
_space_group_name_Hall '-C 2yc'
_space_group_name_H-M_alt 'C 1 2/c 1'
_symmetry_space_group_name_Hall '-C 2yc'
_symmetry_space_group_name_H-M 'C 1 2/c 1'
_atom_sites_solution_hydrogens geom
_audit_creation_method SHELXL-2014/7
_audit_update_record
;
2018-09-21 deposited with the CCDC.
2018-09-24 downloaded from the CCDC.
;
_cell_angle_alpha 90
_cell_angle_beta 124.780(2)
_cell_angle_gamma 90
_cell_formula_units_Z 4
_cell_length_a 26.704(8)
_cell_length_b 18.529(5)
_cell_length_c 17.539(10)
_cell_measurement_reflns_used 4579
_cell_measurement_temperature 296(2)
_cell_measurement_theta_max 25.59
_cell_measurement_theta_min 2.36
_cell_volume 7128(5)
_computing_cell_refinement 'SAINT (Bruker, 2005)'
_computing_data_collection 'APEX2 (Bruker, 2005)'
_computing_data_reduction SAINT
_computing_molecular_graphics SHELXTL
_computing_publication_material SHELXTL
_computing_structure_refinement 'SHELXL-2014/7 (Sheldrick, 2014)'
_computing_structure_solution 'SHELXL-2014/7 (Sheldrick, 2014)'
_diffrn_ambient_temperature 296(2)
_diffrn_measured_fraction_theta_full 0.984
_diffrn_measured_fraction_theta_max 0.984
_diffrn_measurement_device_type 'Bruker Apex2 CCD'
_diffrn_measurement_method '\w scans'
_diffrn_radiation_type MoK\a
_diffrn_radiation_wavelength 0.71073
_diffrn_reflns_av_R_equivalents 0.0926
_diffrn_reflns_av_unetI/netI 0.0863
_diffrn_reflns_Laue_measured_fraction_full 0.984
_diffrn_reflns_Laue_measured_fraction_max 0.984
_diffrn_reflns_limit_h_max 30
_diffrn_reflns_limit_h_min -31
_diffrn_reflns_limit_k_max 21
_diffrn_reflns_limit_k_min -22
_diffrn_reflns_limit_l_max 20
_diffrn_reflns_limit_l_min -20
_diffrn_reflns_number 23799
_diffrn_reflns_point_group_measured_fraction_full 0.984
_diffrn_reflns_point_group_measured_fraction_max 0.984
_diffrn_reflns_theta_full 25.005
_diffrn_reflns_theta_max 25.005
_diffrn_reflns_theta_min 2.198
_exptl_absorpt_coefficient_mu 3.461
_exptl_absorpt_correction_T_max 0.681
_exptl_absorpt_correction_T_min 0.625
_exptl_absorpt_correction_type multi-scan
_exptl_absorpt_process_details '(SADABS; Sheldrick, 2003)'
_exptl_crystal_colour Black
_exptl_crystal_density_diffrn 2.436
_exptl_crystal_description Rod
_exptl_crystal_F_000 5044
_exptl_crystal_size_max 0.150
_exptl_crystal_size_mid 0.130
_exptl_crystal_size_min 0.120
_refine_diff_density_max 3.161
_refine_diff_density_min -1.357
_refine_diff_density_rms 0.273
_refine_ls_extinction_method none
_refine_ls_goodness_of_fit_ref 1.009
_refine_ls_hydrogen_treatment constr
_refine_ls_matrix_type full
_refine_ls_number_parameters 426
_refine_ls_number_reflns 6191
_refine_ls_number_restraints 142
_refine_ls_restrained_S_all 1.014
_refine_ls_R_factor_all 0.1159
_refine_ls_R_factor_gt 0.0674
_refine_ls_shift/su_max 0.003
_refine_ls_shift/su_mean 0.000
_refine_ls_structure_factor_coef Fsqd
_refine_ls_weighting_details 'w=1/[\s^2^(Fo^2^)+(0.1177P)^2^] where P=(Fo^2^+2Fc^2^)/3'
_refine_ls_weighting_scheme calc
_refine_ls_wR_factor_gt 0.1706
_refine_ls_wR_factor_ref 0.1961
_reflns_Friedel_coverage 0.000
_reflns_number_gt 3963
_reflns_number_total 6191
_reflns_threshold_expression 'I > 2\s(I)'
_cod_data_source_file c8cc07041e2.cif
_cod_data_source_block a01_sq
_cod_depositor_comments 'Adding full bibliography for 7122376.cif.'
_cod_database_code 7122376
_shelx_shelxl_version_number 2014/7
_shelx_space_group_comment
;
The symmetry employed for this shelxl refinement is uniquely defined
by the following loop, which should always be used as a source of
symmetry information in preference to the above space-group names.
They are only intended as comments.
;
_shelx_estimated_absorpt_t_min 0.625
_shelx_estimated_absorpt_t_max 0.681

loop_
_space_group_symop_operation_xyz
'x, y, z'
'-x, y, -z+1/2'
'x+1/2, y+1/2, z'
'-x+1/2, y+1/2, -z+1/2'
'-x, -y, -z'
'x, -y, z-1/2'
'-x+1/2, -y+1/2, -z'
'x+1/2, -y+1/2, z-1/2'

loop_
_atom_site_label
_atom_site_type_symbol
_atom_site_fract_x
_atom_site_fract_y
_atom_site_fract_z
_atom_site_U_iso_or_equiv
_atom_site_adp_type
_atom_site_occupancy
_atom_site_site_symmetry_order
_atom_site_calc_flag
_atom_site_refinement_flags_posn
_atom_site_refinement_flags_adp
_atom_site_refinement_flags_occupancy
Mo1 Mo 0.07319(5) 0.62488(6) 0.81416(7) 0.0318(3) Uani 1 1 d . . .
Mo2 Mo 0.07765(4) 0.38885(6) 0.99457(7) 0.0308(3) Uani 1 1 d . . .
Mo3 Mo -0.14152(5) 0.48839(6) 0.72882(7) 0.0324(3) Uani 1 1 d . . .
Mo4 Mo -0.08187(4) 0.38860(6) 0.85619(7) 0.0309(3) Uani 1 1 d . . .
Mo5 Mo 0.13936(5) 0.48857(6) 0.97576(7) 0.0315(3) Uani 1 1 d . . .
Mo6 Mo -0.00117(5) 0.24992(6) 0.84100(7) 0.0336(3) Uani 1 1 d . . .
Zn1 Zn -0.00138(6) 0.56463(8) 0.91612(9) 0.0317(4) Uani 1 1 d . . .
Zn2 Zn -0.12738(6) 0.31685(8) 0.63844(9) 0.0346(4) Uani 1 1 d D . .
P1 P 0.0000 0.4387(2) 0.7500 0.0255(9) Uani 1 2 d S T P
O1 O 0.0004(4) 0.6146(4) 0.8200(5) 0.0322(19) Uani 1 1 d . . .
O2 O 0.0015(3) 0.6132(4) 1.0180(5) 0.033(2) Uani 1 1 d . . .
O3 O -0.0686(3) 0.4934(4) 0.8572(5) 0.0288(18) Uani 1 1 d . . .
O4 O 0.0650(3) 0.4936(5) 0.9748(6) 0.034(2) Uani 1 1 d . . .
O5 O 0.1318(3) 0.3854(4) 0.9516(5) 0.0323(19) Uani 1 1 d . . .
O6 O -0.0009(3) 0.3904(4) 0.8210(5) 0.0311(19) Uani 1 1 d . . .
O7 O -0.1333(3) 0.3836(4) 0.7191(5) 0.0311(19) Uani 1 1 d . . .
O8 O 0.0580(3) 0.4861(4) 0.8010(5) 0.0303(18) Uani 1 1 d . . .
O9 O -0.2018(4) 0.4992(5) 0.7326(6) 0.043(2) Uani 1 1 d . . .
O10 O -0.0543(3) 0.2581(4) 0.7020(5) 0.0319(19) Uani 1 1 d . . .
O11 O 0.1998(4) 0.4986(5) 1.0864(6) 0.045(2) Uani 1 1 d . . .
O12 O -0.1874(4) 0.4872(5) 0.5847(6) 0.040(2) Uani 1 1 d . . .
O13 O -0.1287(4) 0.3761(5) 0.8889(6) 0.041(2) Uani 1 1 d . . .
O14 O 0.1244(4) 0.3765(5) 1.1100(6) 0.045(2) Uani 1 1 d . . .
O15 O 0.0858(4) 0.7140(5) 0.8248(6) 0.046(2) Uani 1 1 d . . .
O16 O 0.0613(4) 0.2840(5) 0.9523(5) 0.039(2) Uani 1 1 d . . .
O17 O 0.1202(4) 0.5904(5) 0.9341(6) 0.037(2) Uani 1 1 d . . .
O18 O 0.1209(3) 0.5914(5) 0.7792(5) 0.036(2) Uani 1 1 d . . .
O19 O -0.0019(4) 0.1596(5) 0.8574(6) 0.043(2) Uani 1 1 d . . .
O20 O -0.0630(4) 0.2859(5) 0.8448(5) 0.036(2) Uani 1 1 d . . .
N1 N 0.1694(8) 0.8357(10) 0.7048(13) 0.152(5) Uani 1 1 d D U .
C2 C -0.0558(15) 0.801(3) 0.523(2) 0.227(14) Uani 1 1 d D U .
H2A H -0.0860 0.7727 0.5236 0.341 Uiso 1 1 calc R U .
H2B H -0.0717 0.8478 0.4990 0.341 Uiso 1 1 calc R U .
H2C H -0.0454 0.7771 0.4855 0.341 Uiso 1 1 calc R U .
C3 C -0.0009(10) 0.807(2) 0.619(2) 0.213(10) Uani 1 1 d D U .
H3A H 0.0168 0.7603 0.6454 0.256 Uiso 1 1 calc R U .
H3B H -0.0098 0.8316 0.6591 0.256 Uiso 1 1 calc R U .
C4 C 0.0397(9) 0.8509(18) 0.606(2) 0.205(9) Uani 1 1 d D U .
H4A H 0.0275 0.8456 0.5421 0.246 Uiso 1 1 calc R U .
H4B H 0.0357 0.9014 0.6157 0.246 Uiso 1 1 calc R U .
C5 C 0.1034(7) 0.8290(15) 0.6691(17) 0.178(7) Uani 1 1 d D U .
H5A H 0.0986 0.7775 0.6578 0.213 Uiso 1 1 calc R U .
H5B H 0.1074 0.8345 0.7274 0.213 Uiso 1 1 calc R U .
C6 C 0.2191(14) 0.8474(16) 1.0204(16) 0.149(8) Uani 1 1 d D U .
H6A H 0.2131 0.8803 1.0568 0.224 Uiso 1 1 calc R U .
H6B H 0.1905 0.8084 0.9996 0.224 Uiso 1 1 calc R U .
H6C H 0.2598 0.8286 1.0576 0.224 Uiso 1 1 calc R U .
C7 C 0.2096(14) 0.8858(14) 0.9391(15) 0.151(7) Uani 1 1 d D U .
H7A H 0.1687 0.9055 0.9027 0.181 Uiso 1 1 calc R U .
H7B H 0.2380 0.9258 0.9607 0.181 Uiso 1 1 calc R U .
C8 C 0.2179(12) 0.8391(13) 0.8792(13) 0.155(6) Uani 1 1 d D U .
H8A H 0.1917 0.7972 0.8613 0.186 Uiso 1 1 calc R U .
H8B H 0.2598 0.8222 0.9142 0.186 Uiso 1 1 calc R U .
C9 C 0.2039(13) 0.8766(14) 0.7943(12) 0.156(6) Uani 1 1 d D U .
H9A H 0.2421 0.8922 0.8053 0.188 Uiso 1 1 calc R U .
H9B H 0.1807 0.9197 0.7864 0.188 Uiso 1 1 calc R U .
C10 C 0.3228(12) 0.6333(19) 0.777(2) 0.206(13) Uani 1 1 d D U .
H10A H 0.3168 0.5869 0.7483 0.308 Uiso 1 1 calc R U .
H10B H 0.3540 0.6590 0.7764 0.308 Uiso 1 1 calc R U .
H10C H 0.3352 0.6272 0.8395 0.308 Uiso 1 1 calc R U .
C11 C 0.2667(12) 0.6738(15) 0.725(2) 0.189(11) Uani 1 1 d D U .
H11A H 0.2366 0.6437 0.7242 0.227 Uiso 1 1 calc R U .
H11B H 0.2552 0.6752 0.6618 0.227 Uiso 1 1 calc R U .
C12 C 0.2562(10) 0.7460(16) 0.745(2) 0.179(11) Uani 1 1 d D U .
H12A H 0.2826 0.7537 0.8111 0.215 Uiso 1 1 calc R U .
H12B H 0.2684 0.7800 0.7160 0.215 Uiso 1 1 calc R U .
C13 C 0.1950(10) 0.7627(12) 0.714(2) 0.162(12) Uani 1 1 d D U .
H13A H 0.1880 0.7361 0.7546 0.195 Uiso 1 1 calc R U .
H13B H 0.1690 0.7406 0.6530 0.195 Uiso 1 1 calc R U .
C14 C 0.1446(18) 0.957(3) 0.474(2) 0.243(14) Uani 1 1 d D U .
H14A H 0.1190 0.9608 0.4075 0.365 Uiso 1 1 calc R U .
H14B H 0.1697 0.9991 0.4999 0.365 Uiso 1 1 calc R U .
H14C H 0.1700 0.9149 0.4914 0.365 Uiso 1 1 calc R U .
C15 C 0.1056(11) 0.950(2) 0.5099(18) 0.227(11) Uani 1 1 d D U .
H15A H 0.0793 0.9922 0.4900 0.272 Uiso 1 1 calc R U .
H15B H 0.0796 0.9081 0.4816 0.272 Uiso 1 1 calc R U .
C16 C 0.1388(14) 0.9436(13) 0.6105(18) 0.207(9) Uani 1 1 d D U .
H16A H 0.1657 0.9847 0.6404 0.248 Uiso 1 1 calc R U .
H16B H 0.1104 0.9427 0.6282 0.248 Uiso 1 1 calc R U .
C17 C 0.1738(11) 0.8779(14) 0.6392(14) 0.181(7) Uani 1 1 d D U .
H17A H 0.2162 0.8899 0.6671 0.217 Uiso 1 1 calc R U .
H17B H 0.1599 0.8486 0.5848 0.217 Uiso 1 1 calc R U .
O21 O -0.2035(5) 0.2672(9) 0.5567(8) 0.117(5) Uani 1 1 d D U .
C1 C -0.2500 0.2500 0.5000 0.112(7) Uani 1 2 d DS U P

loop_
_atom_site_aniso_label
_atom_site_aniso_U_11
_atom_site_aniso_U_22
_atom_site_aniso_U_33
_atom_site_aniso_U_23
_atom_site_aniso_U_13
_atom_site_aniso_U_12
Mo1 0.0300(6) 0.0385(7) 0.0268(5) -0.0011(5) 0.0161(5) -0.0041(5)
Mo2 0.0257(5) 0.0392(7) 0.0248(5) 0.0019(5) 0.0128(5) 0.0022(5)
Mo3 0.0248(5) 0.0436(7) 0.0271(5) -0.0012(5) 0.0137(5) 0.0010(5)
Mo4 0.0252(5) 0.0406(7) 0.0248(5) -0.0017(5) 0.0131(5) -0.0034(5)
Mo5 0.0257(5) 0.0422(7) 0.0242(5) -0.0008(5) 0.0129(4) -0.0013(5)
Mo6 0.0307(6) 0.0362(7) 0.0312(6) 0.0027(5) 0.0161(5) 0.0007(5)
Zn1 0.0294(8) 0.0402(9) 0.0254(7) -0.0008(6) 0.0155(6) 0.0005(6)
Zn2 0.0272(7) 0.0421(9) 0.0297(8) -0.0019(6) 0.0133(6) -0.0039(6)
P1 0.021(2) 0.032(2) 0.0209(19) 0.000 0.0105(17) 0.000
O1 0.036(5) 0.032(5) 0.031(4) -0.008(4) 0.020(4) -0.004(4)
O2 0.028(4) 0.048(6) 0.028(4) 0.003(4) 0.018(4) 0.000(4)
O3 0.029(4) 0.021(4) 0.034(4) 0.002(3) 0.017(4) -0.001(3)
O4 0.025(4) 0.038(5) 0.034(5) -0.003(4) 0.015(4) -0.003(4)
O5 0.027(4) 0.040(5) 0.031(4) 0.002(4) 0.017(4) 0.004(4)
O6 0.027(4) 0.039(5) 0.028(4) 0.002(4) 0.016(4) 0.003(4)
O7 0.030(4) 0.036(5) 0.028(4) -0.005(4) 0.017(4) -0.007(4)
O8 0.027(4) 0.030(5) 0.031(4) -0.004(4) 0.014(4) -0.006(4)
O9 0.032(5) 0.066(6) 0.036(5) -0.005(5) 0.023(4) -0.003(4)
O10 0.029(4) 0.039(5) 0.025(4) -0.002(4) 0.013(4) -0.007(4)
O11 0.028(5) 0.064(6) 0.035(5) -0.012(4) 0.012(4) -0.005(4)
O12 0.024(4) 0.064(6) 0.030(4) -0.002(4) 0.014(4) -0.001(4)
O13 0.044(5) 0.055(6) 0.032(4) -0.001(4) 0.026(4) 0.002(4)
O14 0.035(5) 0.057(6) 0.035(5) -0.002(4) 0.017(4) -0.001(4)
O15 0.048(6) 0.043(6) 0.041(5) -0.001(4) 0.021(5) 0.000(4)
O16 0.032(5) 0.053(6) 0.032(4) -0.001(4) 0.018(4) 0.000(4)
O17 0.035(5) 0.042(5) 0.033(5) -0.004(4) 0.019(4) -0.007(4)
O18 0.029(5) 0.044(5) 0.030(4) -0.004(4) 0.015(4) -0.007(4)
O19 0.045(5) 0.043(6) 0.042(5) -0.006(4) 0.025(4) -0.008(4)
O20 0.038(5) 0.036(5) 0.032(4) 0.000(4) 0.018(4) -0.002(4)
N1 0.148(10) 0.203(12) 0.145(10) -0.058(9) 0.107(9) -0.067(10)
C2 0.17(2) 0.26(2) 0.17(2) -0.01(2) 0.048(17) -0.08(2)
C3 0.169(15) 0.237(17) 0.176(15) -0.026(15) 0.065(13) -0.098(14)
C4 0.169(13) 0.234(15) 0.172(13) -0.034(13) 0.075(12) -0.088(13)
C5 0.157(11) 0.216(14) 0.161(12) -0.037(11) 0.090(10) -0.087(11)
C6 0.173(17) 0.175(19) 0.135(16) -0.049(15) 0.109(14) -0.053(16)
C7 0.178(12) 0.182(15) 0.129(12) -0.047(11) 0.109(11) -0.075(12)
C8 0.182(11) 0.190(14) 0.129(11) -0.047(10) 0.110(10) -0.065(11)
C9 0.172(11) 0.192(13) 0.134(11) -0.058(10) 0.104(10) -0.065(10)
C10 0.123(18) 0.24(3) 0.22(2) -0.13(2) 0.08(2) -0.03(2)
C11 0.120(14) 0.24(3) 0.20(2) -0.13(2) 0.086(16) -0.061(17)
C12 0.114(13) 0.23(3) 0.19(2) -0.13(2) 0.088(16) -0.068(17)
C13 0.149(15) 0.148(18) 0.166(19) -0.054(14) 0.076(14) 0.024(14)
C14 0.21(2) 0.26(2) 0.22(2) -0.034(19) 0.090(16) -0.064(19)
C15 0.186(15) 0.258(17) 0.195(15) -0.069(15) 0.084(13) -0.062(15)
C16 0.173(13) 0.246(15) 0.186(13) -0.060(14) 0.094(12) -0.064(13)
C17 0.157(12) 0.225(14) 0.169(12) -0.062(12) 0.099(10) -0.062(11)
O21 0.100(9) 0.156(11) 0.080(8) -0.010(8) 0.041(7) -0.063(8)
C1 0.091(11) 0.149(12) 0.080(11) -0.016(10) 0.040(9) -0.049(10)

loop_
_atom_type_symbol
_atom_type_description
_atom_type_scat_dispersion_real
_atom_type_scat_dispersion_imag
_atom_type_scat_source
C C 0.0033 0.0016 'International Tables Vol C Tables 4.2.6.8 and 6.1.1.4'
H H 0.0000 0.0000 'International Tables Vol C Tables 4.2.6.8 and 6.1.1.4'
N N 0.0061 0.0033 'International Tables Vol C Tables 4.2.6.8 and 6.1.1.4'
O O 0.0106 0.0060 'International Tables Vol C Tables 4.2.6.8 and 6.1.1.4'
P P 0.1023 0.0942 'International Tables Vol C Tables 4.2.6.8 and 6.1.1.4'
Zn Zn 0.2839 1.4301 'International Tables Vol C Tables 4.2.6.8 and 6.1.1.4'
Mo Mo -1.6832 0.6857 'International Tables Vol C Tables 4.2.6.8 and 6.1.1.4'

loop_
_geom_angle_atom_site_label_1
_geom_angle_atom_site_label_2
_geom_angle_atom_site_label_3
_geom_angle
_geom_angle_site_symmetry_1
_geom_angle_site_symmetry_3
O15 Mo1 O18 103.9(4) . .
O15 Mo1 O17 104.6(4) . .
O18 Mo1 O17 96.7(4) . .
O15 Mo1 O1 103.1(4) . .
O18 Mo1 O1 150.7(3) . .
O17 Mo1 O1 87.6(3) . .
O15 Mo1 O1 102.7(4) . 2_556
O18 Mo1 O1 88.8(3) . 2_556
O17 Mo1 O1 149.9(4) . 2_556
O1 Mo1 O1 74.1(4) . 2_556
O15 Mo1 Mo1 99.5(3) . 2_556
O18 Mo1 Mo1 125.0(3) . 2_556
O17 Mo1 Mo1 124.3(3) . 2_556
O1 Mo1 Mo1 37.9(2) . 2_556
O1 Mo1 Mo1 37.3(2) 2_556 2_556
O14 Mo2 O4 106.4(4) . .
O14 Mo2 O5 104.6(4) . .
O4 Mo2 O5 93.1(3) . .
O14 Mo2 O2 98.2(4) . 5_567
O4 Mo2 O2 86.3(3) . 5_567
O5 Mo2 O2 156.3(3) . 5_567
O14 Mo2 O16 99.6(4) . .
O4 Mo2 O16 153.9(3) . .
O5 Mo2 O16 83.2(3) . .
O2 Mo2 O16 87.0(3) 5_567 .
O14 Mo2 Mo5 99.2(3) . .
O4 Mo2 Mo5 48.6(2) . .
O5 Mo2 Mo5 47.5(2) . .
O2 Mo2 Mo5 134.6(2) 5_567 .
O16 Mo2 Mo5 130.3(2) . .
O9 Mo3 O3 107.3(4) . .
O9 Mo3 O7 106.3(4) . .
O3 Mo3 O7 93.4(3) . .
O9 Mo3 O18 101.4(4) . 2_556
O3 Mo3 O18 84.5(3) . 2_556
O7 Mo3 O18 151.5(3) . 2_556
O9 Mo3 O12 97.9(4) . .
O3 Mo3 O12 154.2(3) . .
O7 Mo3 O12 84.4(3) . .
O18 Mo3 O12 85.4(3) 2_556 .
O9 Mo3 Mo4 100.5(3) . .
O3 Mo3 Mo4 48.3(2) . .
O7 Mo3 Mo4 48.4(2) . .
O18 Mo3 Mo4 132.1(2) 2_556 .
O12 Mo3 Mo4 132.5(3) . .
O13 Mo4 O3 107.5(4) . .
O13 Mo4 O7 106.0(4) . .
O3 Mo4 O7 93.1(3) . .
O13 Mo4 O20 100.6(4) . .
O3 Mo4 O20 151.7(3) . .
O7 Mo4 O20 82.8(3) . .
O13 Mo4 O2 99.2(4) . 5_567
O3 Mo4 O2 86.1(3) . 5_567
O7 Mo4 O2 153.7(3) . 5_567
O20 Mo4 O2 85.6(3) . 5_567
O13 Mo4 Mo3 100.5(3) . .
O3 Mo4 Mo3 48.1(2) . .
O7 Mo4 Mo3 48.3(2) . .
O20 Mo4 Mo3 130.4(2) . .
O2 Mo4 Mo3 133.8(2) 5_567 .
O11 Mo5 O5 105.8(4) . .
O11 Mo5 O4 107.6(4) . .
O5 Mo5 O4 93.8(3) . .
O11 Mo5 O17 101.3(4) . .
O5 Mo5 O17 152.0(3) . .
O4 Mo5 O17 84.5(3) . .
O11 Mo5 O12 97.2(4) . 2_556
O5 Mo5 O12 83.9(3) . 2_556
O4 Mo5 O12 154.7(3) . 2_556
O17 Mo5 O12 85.9(4) . 2_556
O11 Mo5 Mo2 101.0(3) . .
O5 Mo5 Mo2 48.6(2) . .
O4 Mo5 Mo2 48.2(2) . .
O17 Mo5 Mo2 132.0(2) . .
O12 Mo5 Mo2 132.2(3) 2_556 .
O19 Mo6 O16 104.7(4) . .
O19 Mo6 O20 104.9(4) . .
O16 Mo6 O20 97.5(4) . .
O19 Mo6 O10 102.2(4) . .
O16 Mo6 O10 149.4(4) . .
O20 Mo6 O10 89.4(3) . .
O19 Mo6 O10 102.7(4) . 2_556
O16 Mo6 O10 87.4(3) . 2_556
O20 Mo6 O10 149.7(3) . 2_556
O10 Mo6 O10 72.6(3) . 2_556
O1 Zn1 O4 108.1(3) . .
O1 Zn1 O2 124.2(3) . .
O4 Zn1 O2 106.0(3) . .
O1 Zn1 O3 109.2(3) . .
O4 Zn1 O3 96.1(3) . .
O2 Zn1 O3 109.5(3) . .
O21 Zn2 O10 116.7(6) . .
O21 Zn2 O7 110.7(6) . .
O10 Zn2 O7 114.3(3) . .
O21 Zn2 O5 99.0(5) . 2_556
O10 Zn2 O5 113.7(3) . 2_556
O7 Zn2 O5 100.3(3) . 2_556
O6 P1 O6 109.2(6) 2_556 .
O6 P1 O8 108.9(4) 2_556 .
O6 P1 O8 109.5(4) . .
O6 P1 O8 109.5(4) 2_556 2_556
O6 P1 O8 108.9(4) . 2_556
O8 P1 O8 110.7(7) . 2_556
Zn1 O1 Mo1 126.2(4) . .
Zn1 O1 Mo1 124.0(4) . 2_556
Mo1 O1 Mo1 104.8(4) . 2_556
Zn1 O2 Mo2 113.7(4) . 5_567
Zn1 O2 Mo4 116.9(4) . 5_567
Mo2 O2 Mo4 121.3(4) 5_567 5_567
Mo3 O3 Mo4 83.6(3) . .
Mo3 O3 Zn1 129.7(4) . .
Mo4 O3 Zn1 140.0(4) . .
Zn1 O4 Mo2 140.1(4) . .
Zn1 O4 Mo5 129.7(4) . .
Mo2 O4 Mo5 83.2(3) . .
Mo5 O5 Zn2 139.3(4) . 2_556
Mo5 O5 Mo2 83.8(3) . .
Zn2 O5 Mo2 127.0(4) 2_556 .
Zn2 O7 Mo3 138.2(4) . .
Zn2 O7 Mo4 128.6(4) . .
Mo3 O7 Mo4 83.3(3) . .
Zn2 O10 Mo6 121.5(4) . .
Zn2 O10 Mo6 122.8(4) . 2_556
Mo6 O10 Mo6 106.7(4) . 2_556
Mo5 O12 Mo3 120.8(4) 2_556 .
Mo6 O16 Mo2 126.8(5) . .
Mo1 O17 Mo5 127.9(5) . .
Mo1 O18 Mo3 128.4(4) . 2_556
Mo6 O20 Mo4 129.6(5) . .
C17 N1 C13 109.6(13) . .
C17 N1 C9 106.3(12) . .
C13 N1 C9 112(2) . .
C17 N1 C5 108.6(19) . .
C13 N1 C5 109.2(11) . .
C9 N1 C5 110.6(19) . .
C3 C2 H2A 109.5 . .
C3 C2 H2B 109.5 . .
H2A C2 H2B 109.5 . .
C3 C2 H2C 109.5 . .
H2A C2 H2C 109.5 . .
H2B C2 H2C 109.5 . .
C2 C3 C4 102(2) . .
C2 C3 H3A 111.4 . .
C4 C3 H3A 111.4 . .
C2 C3 H3B 111.4 . .
C4 C3 H3B 111.4 . .
H3A C3 H3B 109.3 . .
C5 C4 C3 111.5(15) . .
C5 C4 H4A 109.3 . .
C3 C4 H4A 109.3 . .
C5 C4 H4B 109.3 . .
C3 C4 H4B 109.3 . .
H4A C4 H4B 108.0 . .
C4 C5 N1 151(2) . .
C4 C5 H5A 98.9 . .
N1 C5 H5A 98.9 . .
C4 C5 H5B 98.9 . .
N1 C5 H5B 98.9 . .
H5A C5 H5B 103.9 . .
C7 C6 H6A 109.5 . .
C7 C6 H6B 109.5 . .
H6A C6 H6B 109.5 . .
C7 C6 H6C 109.5 . .
H6A C6 H6C 109.5 . .
H6B C6 H6C 109.5 . .
C8 C7 C6 113(2) . .
C8 C7 H7A 109.0 . .
C6 C7 H7A 109.0 . .
C8 C7 H7B 109.0 . .
C6 C7 H7B 109.0 . .
H7A C7 H7B 107.8 . .
C7 C8 C9 112.7(14) . .
C7 C8 H8A 109.0 . .
C9 C8 H8A 109.0 . .
C7 C8 H8B 109.0 . .
C9 C8 H8B 109.0 . .
H8A C8 H8B 107.8 . .
C8 C9 N1 117.9(19) . .
C8 C9 H9A 107.8 . .
N1 C9 H9A 107.8 . .
C8 C9 H9B 107.8 . .
N1 C9 H9B 107.8 . .
H9A C9 H9B 107.2 . .
C11 C10 H10A 109.5 . .
C11 C10 H10B 109.5 . .
H10A C10 H10B 109.5 . .
C11 C10 H10C 109.5 . .
H10A C10 H10C 109.5 . .
H10B C10 H10C 109.5 . .
C10 C11 C12 127(3) . .
C10 C11 H11A 105.5 . .
C12 C11 H11A 105.5 . .
C10 C11 H11B 105.5 . .
C12 C11 H11B 105.5 . .
H11A C11 H11B 106.1 . .
C13 C12 C11 116(2) . .
C13 C12 H12A 108.2 . .
C11 C12 H12A 108.2 . .
C13 C12 H12B 108.2 . .
C11 C12 H12B 108.2 . .
H12A C12 H12B 107.4 . .
C12 C13 N1 126(2) . .
C12 C13 H13A 105.7 . .
N1 C13 H13A 105.7 . .
C12 C13 H13B 105.7 . .
N1 C13 H13B 105.7 . .
H13A C13 H13B 106.1 . .
C15 C14 H14A 109.5 . .
C15 C14 H14B 109.5 . .
H14A C14 H14B 109.5 . .
C15 C14 H14C 109.5 . .
H14A C14 H14C 109.5 . .
H14B C14 H14C 109.5 . .
C16 C15 C14 115.2(15) . .
C16 C15 H15A 108.5 . .
C14 C15 H15A 108.5 . .
C16 C15 H15B 108.5 . .
C14 C15 H15B 108.5 . .
H15A C15 H15B 107.5 . .
C17 C16 C15 108.6(14) . .
C17 C16 H16A 110.0 . .
C15 C16 H16A 110.0 . .
C17 C16 H16B 110.0 . .
C15 C16 H16B 110.0 . .
H16A C16 H16B 108.3 . .
C16 C17 N1 113.9(15) . .
C16 C17 H17A 108.8 . .
N1 C17 H17A 108.8 . .
C16 C17 H17B 108.8 . .
N1 C17 H17B 108.8 . .
H17A C17 H17B 107.7 . .
C1 O21 Zn2 166.7(13) . .
O21 C1 O21 180.0 7_456 .

loop_
_geom_bond_atom_site_label_1
_geom_bond_atom_site_label_2
_geom_bond_distance
_geom_bond_site_symmetry_2
Mo1 O15 1.674(10) .
Mo1 O18 1.810(8) .
Mo1 O17 1.843(8) .
Mo1 O1 2.012(8) .
Mo1 O1 2.040(8) 2_556
Mo1 Mo1 3.211(2) 2_556
Mo2 O14 1.681(9) .
Mo2 O4 1.967(8) .
Mo2 O5 1.977(8) .
Mo2 O2 1.996(8) 5_567
Mo2 O16 2.036(9) .
Mo2 Mo5 2.6191(16) .
Mo3 O9 1.661(8) .
Mo3 O3 1.967(8) .
Mo3 O7 1.972(8) .
Mo3 O18 2.014(9) 2_556
Mo3 O12 2.088(8) .
Mo3 Mo4 2.6244(17) .
Mo4 O13 1.662(8) .
Mo4 O3 1.971(8) .
Mo4 O7 1.977(8) .
Mo4 O20 2.007(9) .
Mo4 O2 2.018(8) 5_567
Mo5 O11 1.682(8) .
Mo5 O5 1.943(8) .
Mo5 O4 1.978(8) .
Mo5 O17 1.983(9) .
Mo5 O12 2.078(8) 2_556
Mo6 O19 1.699(9) .
Mo6 O16 1.810(8) .
Mo6 O20 1.816(9) .
Mo6 O10 2.009(8) .
Mo6 O10 2.015(8) 2_556
Zn1 O1 1.948(8) .
Zn1 O4 1.962(8) .
Zn1 O2 1.963(8) .
Zn1 O3 1.979(8) .
Zn2 O21 1.926(7) .
Zn2 O10 1.938(8) .
Zn2 O7 1.953(8) .
Zn2 O5 1.977(8) 2_556
P1 O6 1.544(8) 2_556
P1 O6 1.544(8) .
P1 O8 1.546(8) .
P1 O8 1.546(8) 2_556
O1 Mo1 2.040(8) 2_556
O2 Mo2 1.996(8) 5_567
O2 Mo4 2.018(8) 5_567
O5 Zn2 1.977(8) 2_556
O10 Mo6 2.015(8) 2_556
O12 Mo5 2.078(8) 2_556
O18 Mo3 2.014(9) 2_556
N1 C17 1.450(10) .
N1 C13 1.483(9) .
N1 C9 1.496(10) .
N1 C5 1.502(10) .
C2 C3 1.475(10) .
C2 H2A 0.9600 .
C2 H2B 0.9600 .
C2 H2C 0.9600 .
C3 C4 1.477(10) .
C3 H3A 0.9700 .
C3 H3B 0.9700 .
C4 C5 1.462(10) .
C4 H4A 0.9700 .
C4 H4B 0.9700 .
C5 H5A 0.9700 .
C5 H5B 0.9700 .
C6 C7 1.480(10) .
C6 H6A 0.9600 .
C6 H6B 0.9600 .
C6 H6C 0.9600 .
C7 C8 1.472(10) .
C7 H7A 0.9700 .
C7 H7B 0.9700 .
C8 C9 1.484(10) .
C8 H8A 0.9700 .
C8 H8B 0.9700 .
C9 H9A 0.9700 .
C9 H9B 0.9700 .
C10 C11 1.443(10) .
C10 H10A 0.9600 .
C10 H10B 0.9600 .
C10 H10C 0.9600 .
C11 C12 1.447(10) .
C11 H11A 0.9700 .
C11 H11B 0.9700 .
C12 C13 1.431(10) .
C12 H12A 0.9700 .
C12 H12B 0.9700 .
C13 H13A 0.9700 .
C13 H13B 0.9700 .
C14 C15 1.499(5) .
C14 H14A 0.9600 .
C14 H14B 0.9600 .
C14 H14C 0.9600 .
C15 C16 1.459(10) .
C15 H15A 0.9700 .
C15 H15B 0.9700 .
C16 C17 1.439(10) .
C16 H16A 0.9700 .
C16 H16B 0.9700 .
C17 H17A 0.9700 .
C17 H17B 0.9700 .
O21 C1 1.106(7) .
C1 O21 1.106(7) 7_456
